data_1553426
loop_
_publ_author_name
'Veliks, Janis'
'Seifert, Helen M.'
'Frantz, Derik K.'
'Klosterman, Jeremy K.'
'Tseng, Jui-Chang'
'Linden, Anthony'
'Siegel, Jay S.'

_publ_section_title
;
 Towards the molecular Borromean link with three unequal rings:
 double-threaded ruthenium(ii) ring-in-ring complexes
;
_journal_issue 6
_journal_name_full 'Organic Chemistry Frontiers'
_journal_page_first 667
_journal_paper_doi 10.1039/C6QO00025H
_journal_volume 3
_journal_year 2016
_chemical_formula_moiety 'C78 H68 Br2 N6 O10 Ru +, 2(F6 P -), 10(C2 H3 N)'
_chemical_formula_sum 'C98 H98 Br2 F12 N16 O10 P2 Ru'
_chemical_formula_weight 2210.69
_chemical_temperature_decomposition_gt 593
_space_group_crystal_system monoclinic
_space_group_IT_number 14
_space_group_name_Hall '-P 2yn'
_space_group_name_H-M_alt 'P 1 21/n 1'
_atom_sites_solution_hydrogens geom
_audit_creation_method SHELXL-2013
_audit_update_record
;
2015-10-15 deposited with the CCDC.
2016-02-22 downloaded from the CCDC.
;
_cell_angle_alpha 90
_cell_angle_beta 93.27(1)
_cell_angle_gamma 90
_cell_formula_units_Z 4
_cell_length_a 14.556(1)
_cell_length_b 24.668(1)
_cell_length_c 26.949(1)
_cell_measurement_reflns_used 174400
_cell_measurement_temperature 100(2)
_cell_measurement_theta_max 30.7
_cell_measurement_theta_min 1.5
_cell_volume 9660.8(9)
_computing_cell_refinement 'CrysAlisPro, Version 1.171.36.28 (Agilent Technologies, 2013)'
_computing_data_collection 'CrysAlisPro, Version 1.171.36.28 (Agilent Technologies, 2013)'
_computing_data_reduction 'CrysAlisPro, Version 1.171.36.28 (Agilent Technologies, 2013)'
_computing_molecular_graphics 'ORTEPII (Johnson, 1976)'
_computing_publication_material 'SHELXL-2013 and PLATON (Spek, 2009)'
_computing_structure_refinement 'SHELXL-2013 (Sheldrick, 2013)'
_computing_structure_solution 'SIR-2004 (Altomare et al., 1994)'
_diffrn_ambient_temperature 100(2)
_diffrn_measured_fraction_theta_full 0.992
_diffrn_measured_fraction_theta_max 0.807
_diffrn_measurement_device_type 'Pilatus detector'
_diffrn_measurement_method '\f scans'
_diffrn_radiation_type 'synchrotron X-rays'
_diffrn_radiation_wavelength 0.6916
_diffrn_reflns_av_R_equivalents 0.0562
_diffrn_reflns_av_unetI/netI 0.0412
_diffrn_reflns_Laue_measured_fraction_full 0.992
_diffrn_reflns_Laue_measured_fraction_max 0.807
_diffrn_reflns_limit_h_max 20
_diffrn_reflns_limit_h_min -20
_diffrn_reflns_limit_k_max 36
_diffrn_reflns_limit_k_min -36
_diffrn_reflns_limit_l_max 37
_diffrn_reflns_limit_l_min -37
_diffrn_reflns_number 174400
_diffrn_reflns_point_group_measured_fraction_full 0.992
_diffrn_reflns_point_group_measured_fraction_max 0.807
_diffrn_reflns_theta_full 24.517
_diffrn_reflns_theta_max 30.660
_diffrn_reflns_theta_min 1.512
_diffrn_source synchrotron
_exptl_absorpt_coefficient_mu 1.116
_exptl_absorpt_correction_T_max 0.947
_exptl_absorpt_correction_T_min 0.902
_exptl_absorpt_correction_type multi-scan
_exptl_absorpt_process_details SADABS
_exptl_crystal_colour red
_exptl_crystal_density_diffrn 1.520
_exptl_crystal_description tablet
_exptl_crystal_F_000 4520
_exptl_crystal_recrystallization_method 'Re-crystallisation from solvent: diethyl ether / MeCN / acetone'
_exptl_crystal_size_max 0.15
_exptl_crystal_size_mid 0.05
_exptl_crystal_size_min 0.05
_platon_squeeze_details
;
?
;
_refine_diff_density_max 2.092
_refine_diff_density_min -0.963
_refine_diff_density_rms 0.110
_refine_ls_extinction_method none
_refine_ls_goodness_of_fit_ref 1.054
_refine_ls_hydrogen_treatment constr
_refine_ls_matrix_type full
_refine_ls_number_parameters 1010
_refine_ls_number_reflns 26180
_refine_ls_number_restraints 0
_refine_ls_restrained_S_all 1.054
_refine_ls_R_factor_all 0.0797
_refine_ls_R_factor_gt 0.0693
_refine_ls_shift/su_max 0.003
_refine_ls_shift/su_mean 0.000
_refine_ls_structure_factor_coef Fsqd
_refine_ls_weighting_details 'w=1/[\s^2^(Fo^2^)+(0.1195P)^2^+9.4702P] where P=(Fo^2^+2Fc^2^)/3'
_refine_ls_weighting_scheme calc
_refine_ls_wR_factor_gt 0.2007
_refine_ls_wR_factor_ref 0.2072
_reflns_Friedel_coverage 0.000
_reflns_number_gt 21227
_reflns_number_total 26180
_reflns_threshold_expression 'I > 2\s(I)'
_cod_data_source_file c6qo00025h2.cif
_cod_data_source_block 9a
_cod_depositor_comments
;
The following automatic conversions were performed:

data name '_chemical_melting_point' was changed to
'_chemical_temperature_decomposition_gt' since the value was
specified as 'more than' ('>') a certain temperature. The value ' >
593 K, dec.' was changed to '593' -- it should be numeric and without
a unit designator.

Automatic conversion script
Id: cif_fix_values 6909 2019-04-08 15:41:33Z antanas 
;
_cod_original_sg_symbol_H-M 'P 21/n'
_cod_database_code 1553426
_shelx_space_group_comment
;
The symmetry employed for this shelxl refinement is uniquely defined
by the following loop, which should always be used as a source of
symmetry information in preference to the above space-group names.
They are only intended as comments.
;
_shelxl_version_number 2013-3

loop_
_space_group_symop_operation_xyz
'x, y, z'
'-x+1/2, y+1/2, -z+1/2'
'-x, -y, -z'
'x-1/2, -y-1/2, z-1/2'

loop_
_atom_site_label
_atom_site_type_symbol
_atom_site_fract_x
_atom_site_fract_y
_atom_site_fract_z
_atom_site_U_iso_or_equiv
_atom_site_adp_type
_atom_site_occupancy
_atom_site_site_symmetry_order
_atom_site_calc_flag
_atom_site_refinement_flags_posn
_atom_site_refinement_flags_adp
Ru1 Ru 0.99604(2) 0.31893(2) 0.71373(2) 0.02825(8) Uani 1 1 d . .
Br1 Br 1.52279(3) 0.18352(2) 0.39331(2) 0.05969(13) Uani 1 1 d . .
Br2 Br 0.45372(3) 0.19512(2) 1.02773(2) 0.05500(12) Uani 1 1 d . .
O1 O 1.24358(16) 0.27678(9) 0.57005(8) 0.0390(5) Uani 1 1 d . .
O2 O 0.73711(16) 0.28492(9) 0.85337(8) 0.0381(5) Uani 1 1 d . .
O3 O 0.71682(14) 0.34367(9) 0.57847(8) 0.0347(4) Uani 1 1 d . .
O4 O 1.27084(15) 0.37007(9) 0.84632(9) 0.0393(5) Uani 1 1 d . .
O5 O 0.44887(19) 0.41614(12) 0.41122(11) 0.0572(7) Uani 1 1 d . .
O6 O 0.4266(3) 0.49345(14) 0.34046(14) 0.0876(12) Uani 1 1 d . .
O7 O 0.2614(5) 0.5590(2) 0.3413(2) 0.139(2) Uani 1 1 d . .
H7 H 0.2973 0.5527 0.3662 0.208 Uiso 1 1 calc R U
O8 O 1.57587(16) 0.45296(9) 0.99725(9) 0.0423(5) Uani 1 1 d . .
O9 O 1.7687(2) 0.46743(13) 1.02776(15) 0.0730(9) Uani 1 1 d . .
O10 O 1.9607(4) 0.4327(3) 1.0500(2) 0.1244(19) Uani 1 1 d . .
H10 H 1.9272 0.4356 1.0743 0.187 Uiso 1 1 calc R U
N1 N 1.08729(17) 0.33123(10) 0.65831(9) 0.0320(5) Uani 1 1 d . .
N2 N 0.99234(16) 0.39429(10) 0.70992(9) 0.0312(5) Uani 1 1 d . .
N3 N 0.90113(17) 0.33435(10) 0.76633(9) 0.0325(5) Uani 1 1 d . .
N4 N 0.89153(16) 0.29996(10) 0.66503(9) 0.0308(5) Uani 1 1 d . .
N5 N 1.00080(16) 0.24370(10) 0.71826(9) 0.0293(5) Uani 1 1 d . .
N6 N 1.10161(17) 0.31041(10) 0.76415(9) 0.0313(5) Uani 1 1 d . .
C1 C 1.2885(2) 0.30748(15) 0.53594(13) 0.0426(7) Uani 1 1 d . .
C2 C 1.2653(2) 0.35698(15) 0.54148(13) 0.0429(7) Uani 1 1 d . .
H2 H 1.2852 0.3869 0.5227 0.051 Uiso 1 1 calc R U
C3 C 1.2021(2) 0.35932(14) 0.58215(12) 0.0382(6) Uani 1 1 d . .
C4 C 1.1533(2) 0.39721(13) 0.60697(12) 0.0383(6) Uani 1 1 d . .
H4 H 1.1575 0.4344 0.5981 0.046 Uiso 1 1 calc R U
C5 C 1.0974(2) 0.38188(12) 0.64514(12) 0.0357(6) Uani 1 1 d . .
C6 C 1.0451(2) 0.41770(12) 0.67578(13) 0.0366(6) Uani 1 1 d . .
C7 C 1.0458(3) 0.47059(14) 0.67353(16) 0.0499(9) Uani 1 1 d . .
H71 H 1.0812 0.4894 0.6505 0.060 Uiso 1 1 calc R U
C8 C 0.9921(3) 0.49795(16) 0.70642(19) 0.0596(11) Uani 1 1 d . .
H8 H 0.9923 0.5364 0.7055 0.072 Uiso 1 1 calc R U
C9 C 0.9382(3) 0.47282(14) 0.74046(17) 0.0521(9) Uani 1 1 d . .
H9 H 0.9017 0.4933 0.7619 0.063 Uiso 1 1 calc R U
C10 C 0.9396(2) 0.41964(13) 0.74188(13) 0.0381(6) Uani 1 1 d . .
C11 C 0.8867(2) 0.38578(12) 0.77456(12) 0.0355(6) Uani 1 1 d . .
C12 C 0.8257(2) 0.40314(13) 0.80958(14) 0.0424(7) Uani 1 1 d . .
H12 H 0.8184 0.4409 0.8150 0.051 Uiso 1 1 calc R U
C13 C 0.7763(2) 0.36731(13) 0.83615(13) 0.0401(7) Uani 1 1 d . .
C14 C 0.7081(2) 0.36695(14) 0.87376(13) 0.0434(7) Uani 1 1 d . .
H14 H 0.6833 0.3981 0.8889 0.052 Uiso 1 1 calc R U
C15 C 0.6871(2) 0.31761(13) 0.88307(13) 0.0394(7) Uani 1 1 d . .
C16 C 0.6267(2) 0.29034(14) 0.91791(13) 0.0419(7) Uani 1 1 d . .
C17 C 0.5628(2) 0.25448(14) 0.89984(13) 0.0422(7) Uani 1 1 d . .
C18 C 0.5108(2) 0.22620(15) 0.93274(13) 0.0436(7) Uani 1 1 d . .
H18 H 0.4659 0.2008 0.9204 0.052 Uiso 1 1 calc R U
C19 C 0.5237(2) 0.23467(15) 0.98302(14) 0.0457(8) Uani 1 1 d . .
C20 C 0.5840(2) 0.27028(15) 1.00048(14) 0.0456(8) Uani 1 1 d . .
H20 H 0.5906 0.2767 1.0353 0.055 Uiso 1 1 calc R U
C21 C 0.6384(2) 0.29885(14) 0.96874(13) 0.0413(7) Uani 1 1 d . .
C22 C 0.5478(3) 0.24602(17) 0.84582(14) 0.0496(8) Uani 1 1 d . .
H221 H 0.5422 0.2812 0.8291 0.074 Uiso 1 1 calc R U
H222 H 0.4912 0.2251 0.8391 0.074 Uiso 1 1 calc R U
H223 H 0.6001 0.2261 0.8334 0.074 Uiso 1 1 calc R U
C23 C 0.7075(3) 0.33586(16) 0.98929(15) 0.0489(8) Uani 1 1 d . .
H231 H 0.7630 0.3330 0.9705 0.073 Uiso 1 1 calc R U
H232 H 0.7225 0.3267 1.0242 0.073 Uiso 1 1 calc R U
H233 H 0.6839 0.3730 0.9871 0.073 Uiso 1 1 calc R U
C24 C 0.7908(2) 0.31597(12) 0.82560(12) 0.0354(6) Uani 1 1 d . .
C25 C 0.8534(2) 0.29921(12) 0.79166(12) 0.0343(6) Uani 1 1 d . .
H25 H 0.8622 0.2615 0.7865 0.041 Uiso 1 1 calc R U
C26 C 1.1334(2) 0.29448(13) 0.63458(11) 0.0350(6) Uani 1 1 d . .
H26 H 1.1270 0.2573 0.6430 0.042 Uiso 1 1 calc R U
C27 C 1.1918(2) 0.30898(13) 0.59720(12) 0.0373(6) Uani 1 1 d . .
C28 C 1.3481(2) 0.27913(15) 0.50247(12) 0.0430(7) Uani 1 1 d . .
C29 C 1.3378(3) 0.28801(15) 0.45107(14) 0.0464(8) Uani 1 1 d . .
C30 C 1.3930(3) 0.25956(16) 0.41994(13) 0.0483(8) Uani 1 1 d . .
H30 H 1.3876 0.2661 0.3852 0.058 Uiso 1 1 calc R U
C31 C 1.4531(3) 0.22340(16) 0.43797(14) 0.0486(9) Uani 1 1 d . .
C32 C 1.4645(2) 0.21508(16) 0.48774(14) 0.0468(8) Uani 1 1 d . .
H32 H 1.5093 0.1898 0.5003 0.056 Uiso 1 1 calc R U
C33 C 1.4114(2) 0.24309(15) 0.52047(13) 0.0439(7) Uani 1 1 d . .
C34 C 1.2715(3) 0.32565(16) 0.43018(14) 0.0521(9) Uani 1 1 d . .
H341 H 1.2120 0.3193 0.4445 0.078 Uiso 1 1 calc R U
H342 H 1.2650 0.3207 0.3941 0.078 Uiso 1 1 calc R U
H343 H 1.2920 0.3627 0.4377 0.078 Uiso 1 1 calc R U
C35 C 1.4266(3) 0.23338(19) 0.57482(15) 0.0539(9) Uani 1 1 d . .
H351 H 1.4313 0.2682 0.5923 0.081 Uiso 1 1 calc R U
H352 H 1.4837 0.2129 0.5812 0.081 Uiso 1 1 calc R U
H353 H 1.3749 0.2127 0.5868 0.081 Uiso 1 1 calc R U
C36 C 0.6629(2) 0.30889(13) 0.55146(13) 0.0385(7) Uani 1 1 d . .
C37 C 0.6840(2) 0.26060(13) 0.56395(13) 0.0390(6) Uani 1 1 d . .
H37 H 0.6557 0.2286 0.5508 0.047 Uiso 1 1 calc R U
C38 C 0.7566(2) 0.26270(13) 0.60065(11) 0.0348(6) Uani 1 1 d . .
C39 C 0.8103(2) 0.22852(12) 0.62813(12) 0.0355(6) Uani 1 1 d . .
H39 H 0.8008 0.1905 0.6254 0.043 Uiso 1 1 calc R U
C40 C 0.8779(2) 0.24818(12) 0.65976(11) 0.0310(5) Uani 1 1 d . .
C41 C 0.9402(2) 0.21586(11) 0.69062(11) 0.0308(5) Uani 1 1 d . .
C42 C 0.9410(2) 0.16335(13) 0.69364(12) 0.0386(6) Uani 1 1 d . .
H42 H 0.8986 0.1419 0.6740 0.046 Uiso 1 1 calc R U
C43 C 1.0046(2) 0.14000(13) 0.72595(13) 0.0422(7) Uani 1 1 d . .
H43 H 1.0049 0.1017 0.7292 0.051 Uiso 1 1 calc R U
C44 C 1.0673(2) 0.16925(13) 0.75357(13) 0.0397(7) Uani 1 1 d . .
H44 H 1.1123 0.1521 0.7751 0.048 Uiso 1 1 calc R U
C45 C 1.0637(2) 0.22194(12) 0.74946(11) 0.0324(6) Uani 1 1 d . .
C46 C 1.1220(2) 0.25999(12) 0.77610(11) 0.0322(6) Uani 1 1 d . .
C47 C 1.1914(2) 0.24655(12) 0.80947(11) 0.0337(6) Uani 1 1 d . .
H47 H 1.2049 0.2095 0.8163 0.040 Uiso 1 1 calc R U
C48 C 1.2411(2) 0.28591(13) 0.83300(12) 0.0362(6) Uani 1 1 d . .
C49 C 1.3140(2) 0.29020(13) 0.86895(13) 0.0395(7) Uani 1 1 d . .
H49 H 1.3461 0.2611 0.8852 0.047 Uiso 1 1 calc R U
C50 C 1.3294(2) 0.34071(13) 0.87579(12) 0.0377(6) Uani 1 1 d . .
C51 C 1.3942(2) 0.37060(13) 0.90760(13) 0.0395(7) Uani 1 1 d . .
C52 C 1.3968(2) 0.36300(13) 0.95775(13) 0.0387(6) Uani 1 1 d . .
C53 C 1.4589(2) 0.39129(14) 0.98685(13) 0.0410(7) Uani 1 1 d . .
H53 H 1.4626 0.3862 1.0218 0.049 Uiso 1 1 calc R U
C54 C 1.5166(2) 0.42740(13) 0.96540(13) 0.0382(6) Uani 1 1 d . .
C55 C 1.5129(2) 0.43550(13) 0.91509(13) 0.0405(7) Uani 1 1 d . .
H55 H 1.5522 0.4614 0.9010 0.049 Uiso 1 1 calc R U
C56 C 1.4533(2) 0.40666(14) 0.88564(13) 0.0407(7) Uani 1 1 d . .
C57 C 1.3316(3) 0.32666(15) 0.98320(15) 0.0481(8) Uani 1 1 d . .
H571 H 1.2682 0.3386 0.9754 0.072 Uiso 1 1 calc R U
H572 H 1.3450 0.3283 1.0192 0.072 Uiso 1 1 calc R U
H573 H 1.3389 0.2893 0.9716 0.072 Uiso 1 1 calc R U
C58 C 1.4553(3) 0.41449(18) 0.83077(14) 0.0538(9) Uani 1 1 d . .
H581 H 1.4485 0.3793 0.8141 0.081 Uiso 1 1 calc R U
H582 H 1.5141 0.4309 0.8229 0.081 Uiso 1 1 calc R U
H583 H 1.4047 0.4384 0.8193 0.081 Uiso 1 1 calc R U
C59 C 1.2178(2) 0.33605(13) 0.82044(12) 0.0358(6) Uani 1 1 d . .
C60 C 1.1494(2) 0.34794(12) 0.78678(11) 0.0342(6) Uani 1 1 d . .
H60 H 1.1358 0.3848 0.7794 0.041 Uiso 1 1 calc R U
C61 C 0.8390(2) 0.33351(12) 0.63976(11) 0.0317(5) Uani 1 1 d . .
H61 H 0.8474 0.3715 0.6438 0.038 Uiso 1 1 calc R U
C62 C 0.7727(2) 0.31465(12) 0.60785(11) 0.0325(6) Uani 1 1 d . .
C63 C 0.6026(2) 0.33414(13) 0.51436(13) 0.0391(7) Uani 1 1 d . .
C64 C 0.6152(2) 0.32393(13) 0.46477(14) 0.0409(7) Uani 1 1 d . .
C65 C 0.5643(2) 0.35073(14) 0.42928(14) 0.0445(7) Uani 1 1 d . .
H65 H 0.5723 0.3442 0.3951 0.053 Uiso 1 1 calc R U
C66 C 0.5010(2) 0.38752(14) 0.44383(15) 0.0470(8) Uani 1 1 d . .
C67 C 0.4879(2) 0.39743(15) 0.49307(15) 0.0470(8) Uani 1 1 d . .
H67 H 0.4432 0.4233 0.5017 0.056 Uiso 1 1 calc R U
C68 C 0.5373(2) 0.37103(14) 0.52923(14) 0.0422(7) Uani 1 1 d . .
C69 C 0.6854(3) 0.28575(15) 0.44836(14) 0.0460(8) Uani 1 1 d . .
H691 H 0.7445 0.2935 0.4661 0.069 Uiso 1 1 calc R U
H692 H 0.6915 0.2899 0.4125 0.069 Uiso 1 1 calc R U
H693 H 0.6666 0.2485 0.4555 0.069 Uiso 1 1 calc R U
C70 C 0.5211(3) 0.38297(18) 0.58236(16) 0.0530(9) Uani 1 1 d . .
H701 H 0.5203 0.3490 0.6011 0.079 Uiso 1 1 calc R U
H702 H 0.4619 0.4015 0.5844 0.079 Uiso 1 1 calc R U
H703 H 0.5705 0.4063 0.5964 0.079 Uiso 1 1 calc R U
C71 C 1.6364(2) 0.48914(14) 0.97577(14) 0.0441(7) Uani 1 1 d . .
H711 H 1.6023 0.5210 0.9620 0.053 Uiso 1 1 calc R U
H712 H 1.6674 0.4712 0.9484 0.053 Uiso 1 1 calc R U
C72 C 1.7047(3) 0.50627(16) 1.01491(17) 0.0557(9) Uani 1 1 d . .
H721 H 1.7369 0.5389 1.0034 0.067 Uiso 1 1 calc R U
H722 H 1.6722 0.5165 1.0448 0.067 Uiso 1 1 calc R U
C73 C 1.8419(4) 0.4602(3) 0.9907(3) 0.0937(19) Uani 1 1 d . .
H731 H 1.8129 0.4493 0.9581 0.112 Uiso 1 1 calc R U
H732 H 1.8743 0.4950 0.9862 0.112 Uiso 1 1 calc R U
C74 C 1.9072(5) 0.4193(3) 1.0081(4) 0.137(4) Uani 1 1 d . .
H741 H 1.8729 0.3857 1.0150 0.165 Uiso 1 1 calc R U
H742 H 1.9483 0.4111 0.9811 0.165 Uiso 1 1 calc R U
C75 C 0.4607(3) 0.40724(18) 0.36078(17) 0.0630(11) Uani 1 1 d . .
H751 H 0.4478 0.3689 0.3522 0.076 Uiso 1 1 calc R U
H752 H 0.5247 0.4156 0.3529 0.076 Uiso 1 1 calc R U
C76 C 0.3967(4) 0.4426(2) 0.3328(2) 0.0819(17) Uani 1 1 d . .
H761 H 0.3955 0.4336 0.2969 0.098 Uiso 1 1 calc R U
H762 H 0.3338 0.4383 0.3444 0.098 Uiso 1 1 calc R U
C77 C 0.3969(5) 0.5280(2) 0.3028(2) 0.094(2) Uani 1 1 d . .
H771 H 0.4163 0.5134 0.2709 0.113 Uiso 1 1 calc R U
H772 H 0.4271 0.5636 0.3082 0.113 Uiso 1 1 calc R U
C78 C 0.2964(5) 0.5357(3) 0.2994(2) 0.099(2) Uani 1 1 d . .
H781 H 0.2800 0.5591 0.2703 0.119 Uiso 1 1 calc R U
H782 H 0.2665 0.5001 0.2934 0.119 Uiso 1 1 calc R U
P1 P 1.15635(10) 0.61684(5) 0.66298(8) 0.0913(5) Uani 1 1 d . .
F1 F 1.1463(4) 0.66704(18) 0.6924(3) 0.172(3) Uani 1 1 d . .
F2 F 1.1587(3) 0.56837(16) 0.62920(17) 0.1207(15) Uani 1 1 d . .
F3 F 1.1545(3) 0.6537(2) 0.6178(3) 0.170(3) Uani 1 1 d . .
F4 F 1.1583(3) 0.57970(18) 0.70791(17) 0.1227(15) Uani 1 1 d . .
F5 F 1.0456(3) 0.61291(17) 0.6599(2) 0.139(2) Uani 1 1 d . .
F6 F 1.2670(2) 0.61978(11) 0.66256(15) 0.0879(10) Uani 1 1 d . .
P2 P 0.72117(8) 0.54827(4) 0.84776(4) 0.0531(2) Uani 1 1 d . .
F7 F 0.7527(2) 0.60631(10) 0.84859(11) 0.0715(7) Uani 1 1 d . .
F8 F 0.6897(2) 0.49012(11) 0.84884(14) 0.0821(9) Uani 1 1 d . .
F9 F 0.6296(2) 0.56399(12) 0.87609(11) 0.0759(8) Uani 1 1 d . .
F10 F 0.8119(2) 0.53317(11) 0.82010(14) 0.0844(10) Uani 1 1 d . .
F11 F 0.6686(2) 0.55850(12) 0.79654(11) 0.0805(8) Uani 1 1 d . .
F12 F 0.7724(2) 0.53949(15) 0.89897(13) 0.0914(10) Uani 1 1 d . .

loop_
_atom_site_aniso_label
_atom_site_aniso_U_11
_atom_site_aniso_U_22
_atom_site_aniso_U_33
_atom_site_aniso_U_23
_atom_site_aniso_U_13
_atom_site_aniso_U_12
Ru1 0.02856(12) 0.02778(12) 0.02842(12) 0.00293(8) 0.00174(8) -0.00092(7)
Br1 0.0544(2) 0.0741(3) 0.0521(2) -0.01957(18) 0.01691(18) -0.00922(18)
Br2 0.0468(2) 0.0669(3) 0.0525(2) 0.02060(18) 0.01416(16) 0.00273(16)
O1 0.0419(12) 0.0425(12) 0.0336(11) -0.0006(9) 0.0111(9) -0.0089(9)
O2 0.0443(12) 0.0321(10) 0.0390(11) 0.0040(8) 0.0129(9) 0.0065(9)
O3 0.0332(10) 0.0335(10) 0.0364(11) 0.0015(8) -0.0054(8) -0.0013(8)
O4 0.0349(11) 0.0366(11) 0.0451(12) 0.0020(9) -0.0078(9) -0.0011(8)
O5 0.0510(15) 0.0544(15) 0.0635(17) 0.0005(13) -0.0201(13) 0.0080(12)
O6 0.121(3) 0.0575(19) 0.078(2) 0.0050(17) -0.047(2) 0.0148(19)
O7 0.213(6) 0.096(3) 0.105(4) -0.024(3) -0.017(4) 0.090(4)
O8 0.0430(12) 0.0399(12) 0.0430(12) 0.0000(9) -0.0057(10) 0.0017(9)
O9 0.0546(17) 0.0588(18) 0.103(3) 0.0117(17) -0.0211(17) 0.0029(14)
O10 0.111(4) 0.120(4) 0.137(5) -0.010(4) -0.042(3) 0.038(3)
N1 0.0316(11) 0.0329(12) 0.0310(12) 0.0041(9) -0.0023(9) -0.0051(9)
N2 0.0318(12) 0.0278(11) 0.0337(12) 0.0035(9) -0.0002(9) -0.0005(8)
N3 0.0332(12) 0.0295(11) 0.0345(12) 0.0024(9) -0.0011(10) 0.0034(9)
N4 0.0300(11) 0.0332(12) 0.0294(11) 0.0022(9) 0.0026(9) -0.0015(9)
N5 0.0320(11) 0.0287(11) 0.0273(11) 0.0030(9) 0.0037(9) 0.0002(8)
N6 0.0321(12) 0.0324(12) 0.0295(12) 0.0030(9) 0.0036(9) 0.0010(9)
C1 0.0422(17) 0.0527(19) 0.0334(16) 0.0021(13) 0.0058(13) -0.0165(14)
C2 0.0434(17) 0.0477(18) 0.0383(16) 0.0057(14) 0.0085(13) -0.0116(14)
C3 0.0366(15) 0.0450(17) 0.0332(15) 0.0051(12) 0.0036(12) -0.0098(12)
C4 0.0392(15) 0.0379(15) 0.0378(16) 0.0065(12) 0.0022(12) -0.0087(12)
C5 0.0328(14) 0.0344(14) 0.0392(15) 0.0063(12) -0.0031(12) -0.0057(11)
C6 0.0307(13) 0.0339(14) 0.0452(17) 0.0103(12) 0.0016(12) -0.0036(11)
C7 0.0448(18) 0.0368(17) 0.070(2) 0.0122(16) 0.0157(17) -0.0032(13)
C8 0.059(2) 0.0313(17) 0.090(3) 0.0083(18) 0.024(2) -0.0008(15)
C9 0.054(2) 0.0309(16) 0.074(3) -0.0001(16) 0.0199(19) -0.0004(14)
C10 0.0390(15) 0.0326(14) 0.0431(17) 0.0035(12) 0.0054(13) 0.0010(11)
C11 0.0353(14) 0.0299(14) 0.0415(16) 0.0036(11) 0.0044(12) 0.0004(11)
C12 0.0446(17) 0.0311(15) 0.0520(19) 0.0032(13) 0.0074(14) 0.0049(12)
C13 0.0422(16) 0.0370(15) 0.0419(17) 0.0025(13) 0.0079(13) 0.0059(12)
C14 0.0468(18) 0.0382(16) 0.0467(18) -0.0007(13) 0.0158(15) 0.0096(13)
C15 0.0420(16) 0.0368(15) 0.0399(17) 0.0014(12) 0.0079(13) 0.0078(12)
C16 0.0421(16) 0.0403(16) 0.0448(17) 0.0034(13) 0.0158(14) 0.0114(13)
C17 0.0407(16) 0.0396(16) 0.0475(18) 0.0070(14) 0.0136(14) 0.0068(13)
C18 0.0387(16) 0.0475(18) 0.0456(18) 0.0057(14) 0.0104(14) 0.0054(13)
C19 0.0375(16) 0.0494(19) 0.052(2) 0.0167(15) 0.0170(14) 0.0103(14)
C20 0.0421(17) 0.053(2) 0.0423(18) 0.0088(15) 0.0100(14) 0.0136(15)
C21 0.0406(16) 0.0409(16) 0.0429(17) 0.0020(13) 0.0068(13) 0.0107(13)
C22 0.051(2) 0.056(2) 0.0424(18) -0.0012(15) 0.0087(15) -0.0027(16)
C23 0.0474(19) 0.051(2) 0.048(2) -0.0002(16) 0.0065(15) 0.0101(15)
C24 0.0398(15) 0.0328(14) 0.0341(15) 0.0041(11) 0.0068(12) 0.0026(11)
C25 0.0382(15) 0.0299(13) 0.0351(15) 0.0027(11) 0.0044(12) -0.0004(11)
C26 0.0359(14) 0.0347(14) 0.0344(15) 0.0021(11) 0.0018(11) -0.0040(11)
C27 0.0368(15) 0.0407(16) 0.0346(15) -0.0036(12) 0.0025(12) -0.0056(12)
C28 0.0443(17) 0.0507(19) 0.0350(16) -0.0051(13) 0.0120(13) -0.0160(14)
C29 0.0511(19) 0.0470(18) 0.0419(18) -0.0018(14) 0.0103(15) -0.0174(15)
C30 0.053(2) 0.058(2) 0.0345(16) -0.0009(15) 0.0094(14) -0.0225(17)
C31 0.0467(19) 0.056(2) 0.0450(19) -0.0150(16) 0.0201(15) -0.0175(16)
C32 0.0391(17) 0.0505(19) 0.052(2) -0.0069(15) 0.0093(14) -0.0148(14)
C33 0.0401(16) 0.0537(19) 0.0390(17) -0.0043(14) 0.0108(13) -0.0141(14)
C34 0.068(2) 0.053(2) 0.0354(17) 0.0035(15) 0.0061(16) -0.0116(17)
C35 0.0412(18) 0.076(3) 0.0448(19) -0.0021(18) 0.0072(15) -0.0008(17)
C36 0.0313(14) 0.0402(16) 0.0434(17) -0.0033(13) -0.0030(12) -0.0039(11)
C37 0.0358(15) 0.0369(15) 0.0438(17) -0.0027(13) -0.0024(13) -0.0037(12)
C38 0.0324(14) 0.0384(15) 0.0331(14) 0.0012(11) -0.0011(11) -0.0043(11)
C39 0.0379(15) 0.0290(13) 0.0395(15) 0.0004(11) 0.0000(12) -0.0042(11)
C40 0.0328(13) 0.0317(13) 0.0288(13) 0.0011(10) 0.0050(10) 0.0001(10)
C41 0.0327(13) 0.0297(13) 0.0302(13) -0.0003(10) 0.0037(11) 0.0002(10)
C42 0.0441(16) 0.0351(15) 0.0364(15) 0.0005(12) -0.0006(13) -0.0026(12)
C43 0.0516(19) 0.0277(14) 0.0464(18) 0.0016(12) -0.0048(14) 0.0015(12)
C44 0.0466(17) 0.0333(15) 0.0388(16) 0.0026(12) -0.0024(13) 0.0056(12)
C45 0.0354(14) 0.0334(14) 0.0281(13) 0.0014(11) 0.0012(11) 0.0020(11)
C46 0.0334(13) 0.0326(14) 0.0307(13) 0.0039(11) 0.0025(11) 0.0012(10)
C47 0.0370(14) 0.0320(14) 0.0321(14) 0.0020(11) 0.0014(11) 0.0056(11)
C48 0.0346(14) 0.0389(15) 0.0350(15) 0.0036(12) 0.0013(12) 0.0060(11)
C49 0.0374(15) 0.0393(16) 0.0409(16) 0.0034(13) -0.0062(13) 0.0040(12)
C50 0.0331(14) 0.0415(16) 0.0377(15) 0.0038(13) -0.0063(12) 0.0032(12)
C51 0.0334(14) 0.0361(15) 0.0480(18) -0.0026(13) -0.0060(13) 0.0021(11)
C52 0.0364(15) 0.0347(15) 0.0445(17) 0.0006(12) -0.0029(13) 0.0019(11)
C53 0.0429(17) 0.0403(16) 0.0389(16) 0.0031(13) -0.0066(13) 0.0029(13)
C54 0.0338(14) 0.0362(15) 0.0436(17) -0.0006(12) -0.0058(12) 0.0021(11)
C55 0.0336(14) 0.0367(15) 0.0511(19) 0.0001(13) 0.0017(13) 0.0011(12)
C56 0.0360(15) 0.0412(16) 0.0446(17) 0.0006(13) -0.0008(13) 0.0022(12)
C57 0.0483(19) 0.0469(19) 0.048(2) 0.0044(15) -0.0046(15) -0.0089(14)
C58 0.051(2) 0.067(2) 0.0428(19) 0.0041(17) -0.0029(15) -0.0155(17)
C59 0.0327(14) 0.0345(14) 0.0400(16) 0.0024(12) 0.0014(12) -0.0002(11)
C60 0.0360(14) 0.0293(13) 0.0369(15) 0.0047(11) -0.0015(11) -0.0022(11)
C61 0.0324(13) 0.0313(13) 0.0316(14) 0.0038(11) 0.0024(11) -0.0017(10)
C62 0.0295(13) 0.0368(14) 0.0311(14) 0.0033(11) 0.0005(11) 0.0001(10)
C63 0.0306(14) 0.0371(15) 0.0486(18) 0.0044(13) -0.0064(12) -0.0045(11)
C64 0.0377(15) 0.0370(16) 0.0468(18) -0.0005(13) -0.0089(13) -0.0030(12)
C65 0.0440(17) 0.0441(17) 0.0435(18) -0.0007(14) -0.0132(14) -0.0019(13)
C66 0.0400(17) 0.0403(17) 0.059(2) 0.0029(15) -0.0159(15) -0.0011(13)
C67 0.0334(15) 0.0436(18) 0.063(2) -0.0026(16) -0.0068(15) 0.0045(13)
C68 0.0343(15) 0.0417(16) 0.0500(19) 0.0029(14) -0.0034(13) -0.0035(12)
C69 0.0500(19) 0.0456(18) 0.0414(17) -0.0030(14) -0.0070(14) 0.0058(14)
C70 0.0423(18) 0.059(2) 0.057(2) 0.0006(18) 0.0019(16) 0.0098(16)
C71 0.0423(17) 0.0374(16) 0.0516(19) -0.0034(14) -0.0058(14) -0.0016(13)
C72 0.049(2) 0.048(2) 0.068(3) 0.0006(18) -0.0158(18) -0.0049(16)
C73 0.062(3) 0.091(4) 0.126(5) -0.018(4) -0.013(3) 0.018(3)
C74 0.079(4) 0.079(4) 0.246(11) -0.047(5) -0.068(6) 0.018(3)
C75 0.074(3) 0.052(2) 0.060(2) 0.0036(18) -0.028(2) 0.0088(19)
C76 0.107(4) 0.057(3) 0.075(3) -0.004(2) -0.049(3) 0.017(3)
C77 0.144(6) 0.065(3) 0.068(3) 0.004(2) -0.035(3) 0.025(3)
C78 0.139(6) 0.083(4) 0.073(3) 0.001(3) -0.024(4) 0.049(4)
P1 0.0687(8) 0.0470(6) 0.1571(16) 0.0274(8) -0.0034(9) -0.0215(6)
F1 0.119(4) 0.084(3) 0.321(9) -0.054(4) 0.077(5) -0.049(3)
F2 0.131(3) 0.092(3) 0.134(3) 0.011(2) -0.031(3) -0.061(2)
F3 0.072(2) 0.131(4) 0.307(8) 0.149(5) 0.014(3) 0.003(2)
F4 0.130(3) 0.115(3) 0.120(3) 0.032(3) -0.025(3) -0.053(3)
F5 0.074(2) 0.097(3) 0.247(6) 0.058(3) 0.010(3) -0.029(2)
F6 0.0662(17) 0.0542(15) 0.140(3) 0.0016(17) -0.0228(18) -0.0149(12)
P2 0.0633(6) 0.0433(5) 0.0532(6) 0.0058(4) 0.0081(5) 0.0127(4)
F7 0.0795(17) 0.0465(13) 0.0873(19) -0.0052(12) -0.0048(15) 0.0090(12)
F8 0.0773(18) 0.0464(13) 0.126(3) 0.0084(15) 0.0332(18) 0.0070(12)
F9 0.0827(19) 0.0686(16) 0.0781(18) 0.0139(14) 0.0202(15) 0.0260(14)
F10 0.092(2) 0.0460(13) 0.120(3) 0.0019(15) 0.0507(19) 0.0114(13)
F11 0.112(2) 0.0710(17) 0.0568(15) -0.0052(13) -0.0099(15) 0.0093(16)
F12 0.093(2) 0.097(2) 0.082(2) 0.0259(18) -0.0108(17) 0.0191(18)

loop_
_atom_type_symbol
_atom_type_description
_atom_type_scat_dispersion_real
_atom_type_scat_dispersion_imag
_atom_type_scat_source
C C 0.0033 0.0016 'International Tables Vol C Tables 4.2.6.8 and 6.1.1.4'
H H 0.0000 0.0000 'International Tables Vol C Tables 4.2.6.8 and 6.1.1.4'
Br Br -0.2901 2.4595 'International Tables Vol C Tables 4.2.6.8 and 6.1.1.4'
F F 0.0171 0.0103 'International Tables Vol C Tables 4.2.6.8 and 6.1.1.4'
N N 0.0061 0.0033 'International Tables Vol C Tables 4.2.6.8 and 6.1.1.4'
O O 0.0106 0.0060 'International Tables Vol C Tables 4.2.6.8 and 6.1.1.4'
P P 0.1023 0.0942 'International Tables Vol C Tables 4.2.6.8 and 6.1.1.4'
Ru Ru -1.2594 0.8363 'International Tables Vol C Tables 4.2.6.8 and 6.1.1.4'

loop_
_geom_angle_atom_site_label_1
_geom_angle_atom_site_label_2
_geom_angle_atom_site_label_3
_geom_angle
N5 Ru1 N2 179.25(11)
N5 Ru1 N6 80.02(10)
N2 Ru1 N6 99.24(10)
N5 Ru1 N4 80.47(10)
N2 Ru1 N4 100.27(10)
N6 Ru1 N4 160.49(10)
N5 Ru1 N3 99.33(10)
N2 Ru1 N3 80.56(10)
N6 Ru1 N3 94.06(10)
N4 Ru1 N3 88.85(10)
N5 Ru1 N1 99.79(10)
N2 Ru1 N1 80.34(10)
N6 Ru1 N1 90.33(10)
N4 Ru1 N1 93.21(10)
N3 Ru1 N1 160.85(10)
C27 O1 C1 109.9(3)
C24 O2 C15 109.4(2)
C62 O3 C36 107.4(2)
C59 O4 C50 107.7(3)
C66 O5 C75 117.5(3)
C76 O6 C77 112.3(4)
C78 O7 H7 109.5
C54 O8 C71 115.6(3)
C72 O9 C73 114.2(4)
C74 O10 H10 109.5
C5 N1 C26 117.2(3)
C5 N1 Ru1 114.9(2)
C26 N1 Ru1 127.9(2)
C10 N2 C6 127.1(3)
C10 N2 Ru1 116.5(2)
C6 N2 Ru1 116.4(2)
C11 N3 C25 117.0(3)
C11 N3 Ru1 114.5(2)
C25 N3 Ru1 128.5(2)
C61 N4 C40 119.3(3)
C61 N4 Ru1 126.7(2)
C40 N4 Ru1 114.0(2)
C41 N5 C45 124.5(3)
C41 N5 Ru1 117.55(19)
C45 N5 Ru1 118.0(2)
C60 N6 C46 117.1(3)
C60 N6 Ru1 128.1(2)
C46 N6 Ru1 114.8(2)
C2 C1 O1 107.9(3)
C2 C1 C28 134.3(3)
O1 C1 C28 117.8(3)
C1 C2 C3 107.8(3)
C1 C2 H2 126.1
C3 C2 H2 126.1
C27 C3 C4 114.9(3)
C27 C3 C2 106.2(3)
C4 C3 C2 138.9(3)
C3 C4 C5 120.9(3)
C3 C4 H4 119.6
C5 C4 H4 119.6
N1 C5 C4 122.4(3)
N1 C5 C6 110.8(3)
C4 C5 C6 126.8(3)
C7 C6 N2 117.5(3)
C7 C6 C5 125.1(3)
N2 C6 C5 117.4(3)
C6 C7 C8 116.7(3)
C6 C7 H71 121.6
C8 C7 H71 121.6
C9 C8 C7 124.4(4)
C9 C8 H8 117.8
C7 C8 H8 117.8
C10 C9 C8 117.2(4)
C10 C9 H9 121.4
C8 C9 H9 121.4
C9 C10 N2 117.1(3)
C9 C10 C11 125.4(3)
N2 C10 C11 117.4(3)
N3 C11 C12 121.7(3)
N3 C11 C10 110.9(3)
C12 C11 C10 127.4(3)
C13 C12 C11 121.9(3)
C13 C12 H12 119.0
C11 C12 H12 119.0
C24 C13 C12 114.3(3)
C24 C13 C14 105.6(3)
C12 C13 C14 140.1(3)
C15 C14 C13 108.7(3)
C15 C14 H14 125.6
C13 C14 H14 125.6
C14 C15 O2 107.6(3)
C14 C15 C16 135.2(3)
O2 C15 C16 117.1(3)
C17 C16 C21 119.8(3)
C17 C16 C15 119.2(3)
C21 C16 C15 120.9(3)
C16 C17 C18 119.2(3)
C16 C17 C22 120.5(3)
C18 C17 C22 120.3(3)
C19 C18 C17 120.3(4)
C19 C18 H18 119.8
C17 C18 H18 119.8
C20 C19 C18 120.5(3)
C20 C19 Br2 119.4(3)
C18 C19 Br2 120.1(3)
C19 C20 C21 120.8(4)
C19 C20 H20 119.6
C21 C20 H20 119.6
C16 C21 C20 119.3(3)
C16 C21 C23 121.2(3)
C20 C21 C23 119.5(3)
C17 C22 H221 109.5
C17 C22 H222 109.5
H221 C22 H222 109.5
C17 C22 H223 109.5
H221 C22 H223 109.5
H222 C22 H223 109.5
C21 C23 H231 109.5
C21 C23 H232 109.5
H231 C23 H232 109.5
C21 C23 H233 109.5
H231 C23 H233 109.5
H232 C23 H233 109.5
C13 C24 O2 108.7(3)
C13 C24 C25 123.2(3)
O2 C24 C25 128.2(3)
N3 C25 C24 121.8(3)
N3 C25 H25 119.1
C24 C25 H25 119.1
N1 C26 C27 121.4(3)
N1 C26 H26 119.3
C27 C26 H26 119.3
C3 C27 O1 108.2(3)
C3 C27 C26 123.1(3)
O1 C27 C26 128.6(3)
C33 C28 C29 119.4(3)
C33 C28 C1 120.6(3)
C29 C28 C1 120.0(4)
C30 C29 C28 119.1(4)
C30 C29 C34 119.5(3)
C28 C29 C34 121.4(4)
C31 C30 C29 120.9(3)
C31 C30 H30 119.6
C29 C30 H30 119.6
C30 C31 C32 120.4(3)
C30 C31 Br1 119.0(3)
C32 C31 Br1 120.6(3)
C31 C32 C33 120.7(4)
C31 C32 H32 119.7
C33 C32 H32 119.7
C28 C33 C32 119.5(3)
C28 C33 C35 121.3(3)
C32 C33 C35 119.2(4)
C29 C34 H341 109.5
C29 C34 H342 109.5
H341 C34 H342 109.5
C29 C34 H343 109.5
H341 C34 H343 109.5
H342 C34 H343 109.5
C33 C35 H351 109.5
C33 C35 H352 109.5
H351 C35 H352 109.5
C33 C35 H353 109.5
H351 C35 H353 109.5
H352 C35 H353 109.5
C37 C36 O3 109.2(3)
C37 C36 C63 136.1(3)
O3 C36 C63 114.5(3)
C36 C37 C38 108.2(3)
C36 C37 H37 125.9
C38 C37 H37 125.9
C62 C38 C39 116.0(3)
C62 C38 C37 105.0(3)
C39 C38 C37 139.0(3)
C38 C39 C40 120.1(3)
C38 C39 H39 120.0
C40 C39 H39 120.0
N4 C40 C39 121.5(3)
N4 C40 C41 113.2(3)
C39 C40 C41 125.3(3)
C42 C41 N5 118.9(3)
C42 C41 C40 126.4(3)
N5 C41 C40 114.8(3)
C41 C42 C43 117.7(3)
C41 C42 H42 121.1
C43 C42 H42 121.1
C44 C43 C42 122.6(3)
C44 C43 H43 118.7
C42 C43 H43 118.7
C45 C44 C43 117.5(3)
C45 C44 H44 121.3
C43 C44 H44 121.3
C44 C45 N5 118.8(3)
C44 C45 C46 126.2(3)
N5 C45 C46 115.0(3)
N6 C46 C47 122.9(3)
N6 C46 C45 112.2(3)
C47 C46 C45 124.8(3)
C48 C47 C46 119.7(3)
C48 C47 H47 120.1
C46 C47 H47 120.1
C59 C48 C47 115.5(3)
C59 C48 C49 106.3(3)
C47 C48 C49 138.2(3)
C50 C49 C48 107.0(3)
C50 C49 H49 126.5
C48 C49 H49 126.5
C49 C50 O4 109.9(3)
C49 C50 C51 133.5(3)
O4 C50 C51 116.6(3)
C52 C51 C56 121.7(3)
C52 C51 C50 120.0(3)
C56 C51 C50 118.3(3)
C53 C52 C51 118.8(3)
C53 C52 C57 117.5(3)
C51 C52 C57 123.6(3)
C52 C53 C54 119.6(3)
C52 C53 H53 120.2
C54 C53 H53 120.2
O8 C54 C55 123.6(3)
O8 C54 C53 115.0(3)
C55 C54 C53 121.4(3)
C56 C55 C54 119.7(3)
C56 C55 H55 120.2
C54 C55 H55 120.2
C55 C56 C51 118.7(3)
C55 C56 C58 117.9(3)
C51 C56 C58 123.4(3)
C52 C57 H571 109.5
C52 C57 H572 109.5
H571 C57 H572 109.5
C52 C57 H573 109.5
H571 C57 H573 109.5
H572 C57 H573 109.5
C56 C58 H581 109.5
C56 C58 H582 109.5
H581 C58 H582 109.5
C56 C58 H583 109.5
H581 C58 H583 109.5
H582 C58 H583 109.5
O4 C59 C48 109.1(3)
O4 C59 C60 127.6(3)
C48 C59 C60 123.2(3)
N6 C60 C59 121.5(3)
N6 C60 H60 119.3
C59 C60 H60 119.3
N4 C61 C62 119.9(3)
N4 C61 H61 120.0
C62 C61 H61 120.0
O3 C62 C38 110.1(3)
O3 C62 C61 126.6(3)
C38 C62 C61 123.3(3)
C64 C63 C68 121.9(3)
C64 C63 C36 119.0(3)
C68 C63 C36 119.0(3)
C65 C64 C63 119.9(3)
C65 C64 C69 117.5(3)
C63 C64 C69 122.6(3)
C64 C65 C66 118.3(4)
C64 C65 H65 120.9
C66 C65 H65 120.9
O5 C66 C65 122.1(4)
O5 C66 C67 116.0(3)
C65 C66 C67 121.9(3)
C68 C67 C66 121.0(3)
C68 C67 H67 119.5
C66 C67 H67 119.5
C67 C68 C63 117.0(3)
C67 C68 C70 119.5(3)
C63 C68 C70 123.6(3)
C64 C69 H691 109.5
C64 C69 H692 109.5
H691 C69 H692 109.5
C64 C69 H693 109.5
H691 C69 H693 109.5
H692 C69 H693 109.5
C68 C70 H701 109.5
C68 C70 H702 109.5
H701 C70 H702 109.5
C68 C70 H703 109.5
H701 C70 H703 109.5
H702 C70 H703 109.5
O8 C71 C72 107.6(3)
O8 C71 H711 110.2
C72 C71 H711 110.2
O8 C71 H712 110.2
C72 C71 H712 110.2
H711 C71 H712 108.5
O9 C72 C71 113.8(3)
O9 C72 H721 108.8
C71 C72 H721 108.8
O9 C72 H722 108.8
C71 C72 H722 108.8
H721 C72 H722 107.7
C74 C73 O9 110.0(7)
C74 C73 H731 109.7
O9 C73 H731 109.7
C74 C73 H732 109.7
O9 C73 H732 109.7
H731 C73 H732 108.2
O10 C74 C73 115.4(6)
O10 C74 H741 108.4
C73 C74 H741 108.4
O10 C74 H742 108.4
C73 C74 H742 108.4
H741 C74 H742 107.5
O5 C75 C76 107.5(4)
O5 C75 H751 110.2
C76 C75 H751 110.2
O5 C75 H752 110.2
C76 C75 H752 110.2
H751 C75 H752 108.5
O6 C76 C75 106.8(4)
O6 C76 H761 110.4
C75 C76 H761 110.4
O6 C76 H762 110.4
C75 C76 H762 110.4
H761 C76 H762 108.6
O6 C77 C78 113.4(6)
O6 C77 H771 108.9
C78 C77 H771 108.9
O6 C77 H772 108.9
C78 C77 H772 108.9
H771 C77 H772 107.7
O7 C78 C77 114.3(6)
O7 C78 H781 108.7
C77 C78 H781 108.7
O7 C78 H782 108.7
C77 C78 H782 108.7
H781 C78 H782 107.6
F1 P1 F2 173.8(4)
F1 P1 F4 94.3(4)
F2 P1 F4 90.2(3)
F1 P1 F3 86.1(4)
F2 P1 F3 89.5(4)
F4 P1 F3 179.7(4)
F1 P1 F5 87.1(3)
F2 P1 F5 88.8(3)
F4 P1 F5 88.7(3)
F3 P1 F5 91.3(2)
F1 P1 F6 95.5(2)
F2 P1 F6 88.5(2)
F4 P1 F6 93.4(2)
F3 P1 F6 86.5(2)
F5 P1 F6 176.5(3)
F7 P2 F8 178.0(2)
F7 P2 F12 89.36(19)
F8 P2 F12 88.9(2)
F7 P2 F11 89.59(17)
F8 P2 F11 92.1(2)
F12 P2 F11 178.59(19)
F7 P2 F10 88.23(16)
F8 P2 F10 92.74(16)
F12 P2 F10 90.8(2)
F11 P2 F10 90.1(2)
F7 P2 F9 91.35(17)
F8 P2 F9 87.66(17)
F12 P2 F9 88.91(19)
F11 P2 F9 90.18(18)
F10 P2 F9 179.5(2)

loop_
_geom_bond_atom_site_label_1
_geom_bond_atom_site_label_2
_geom_bond_distance
Ru1 N5 1.861(2)
Ru1 N2 1.862(2)
Ru1 N6 2.003(3)
Ru1 N4 2.007(2)
Ru1 N3 2.070(3)
Ru1 N1 2.077(3)
Br1 C31 1.894(4)
Br2 C19 1.893(3)
O1 C27 1.341(4)
O1 C1 1.384(4)
O2 C24 1.351(4)
O2 C15 1.374(4)
O3 C62 1.314(4)
O3 C36 1.348(4)
O4 C59 1.314(4)
O4 C50 1.343(4)
O5 C66 1.331(4)
O5 C75 1.397(6)
O6 C76 1.340(6)
O6 C77 1.375(6)
O7 C78 1.388(8)
O7 H7 0.8400
O8 C54 1.339(4)
O8 C71 1.403(4)
O9 C72 1.367(5)
O9 C73 1.513(8)
O10 C74 1.375(9)
O10 H10 0.8400
N1 C5 1.310(4)
N1 C26 1.315(4)
N2 C10 1.341(4)
N2 C6 1.360(4)
N3 C11 1.307(4)
N3 C25 1.324(4)
N4 C61 1.294(4)
N4 C40 1.299(4)
N5 C41 1.315(4)
N5 C45 1.321(4)
N6 C60 1.290(4)
N6 C46 1.315(4)
C1 C2 1.278(5)
C1 C28 1.465(5)
C2 C3 1.471(5)
C2 H2 0.9500
C3 C27 1.318(5)
C3 C4 1.371(5)
C4 C5 1.400(4)
C4 H4 0.9500
C5 C6 1.454(5)
C6 C7 1.306(5)
C7 C8 1.390(6)
C7 H71 0.9500
C8 C9 1.387(5)
C8 H8 0.9500
C9 C10 1.313(5)
C9 H9 0.9500
C10 C11 1.464(4)
C11 C12 1.399(5)
C12 C13 1.368(5)
C12 H12 0.9500
C13 C24 1.318(4)
C13 C14 1.458(5)
C14 C15 1.283(5)
C14 H14 0.9500
C15 C16 1.484(5)
C16 C17 1.354(5)
C16 C21 1.387(5)
C17 C18 1.387(5)
C17 C22 1.475(5)
C18 C19 1.373(5)
C18 H18 0.9500
C19 C20 1.309(6)
C20 C21 1.390(5)
C20 H20 0.9500
C21 C23 1.446(5)
C22 H221 0.9800
C22 H222 0.9800
C22 H223 0.9800
C23 H231 0.9800
C23 H232 0.9800
C23 H233 0.9800
C24 C25 1.390(4)
C25 H25 0.9500
C26 C27 1.401(4)
C26 H26 0.9500
C28 C33 1.350(6)
C28 C29 1.402(5)
C29 C30 1.385(5)
C29 C34 1.432(6)
C30 C31 1.322(6)
C30 H30 0.9500
C31 C32 1.358(6)
C32 C33 1.389(5)
C32 H32 0.9500
C33 C35 1.488(5)
C34 H341 0.9800
C34 H342 0.9800
C34 H343 0.9800
C35 H351 0.9800
C35 H352 0.9800
C35 H353 0.9800
C36 C37 1.271(5)
C36 C63 1.435(5)
C37 C38 1.406(4)
C37 H37 0.9500
C38 C62 1.315(4)
C38 C39 1.343(4)
C39 C40 1.354(4)
C39 H39 0.9500
C40 C41 1.437(4)
C41 C42 1.298(4)
C42 C43 1.362(5)
C42 H42 0.9500
C43 C44 1.353(5)
C43 H43 0.9500
C44 C45 1.305(4)
C44 H44 0.9500
C45 C46 1.431(4)
C46 C47 1.354(4)
C47 C48 1.348(4)
C47 H47 0.9500
C48 C59 1.321(4)
C48 C49 1.400(4)
C49 C50 1.277(5)
C49 H49 0.9500
C50 C51 1.440(4)
C51 C52 1.363(5)
C51 C56 1.393(5)
C52 C53 1.357(5)
C52 C57 1.500(5)
C53 C54 1.374(5)
C53 H53 0.9500
C54 C55 1.368(5)
C55 C56 1.345(5)
C55 H55 0.9500
C56 C58 1.493(5)
C57 H571 0.9800
C57 H572 0.9800
C57 H573 0.9800
C58 H581 0.9800
C58 H582 0.9800
C58 H583 0.9800
C59 C60 1.340(4)
C60 H60 0.9500
C61 C62 1.339(4)
C61 H61 0.9500
C63 C64 1.383(5)
C63 C68 1.391(5)
C64 C65 1.349(5)
C64 C69 1.475(5)
C65 C66 1.366(5)
C65 H65 0.9500
C66 C67 1.373(6)
C67 C68 1.346(5)
C67 H67 0.9500
C68 C70 1.494(6)
C69 H691 0.9800
C69 H692 0.9800
C69 H693 0.9800
C70 H701 0.9800
C70 H702 0.9800
C70 H703 0.9800
C71 C72 1.469(5)
C71 H711 0.9900
C71 H712 0.9900
C72 H721 0.9900
C72 H722 0.9900
C73 C74 1.447(9)
C73 H731 0.9900
C73 H732 0.9900
C74 H741 0.9900
C74 H742 0.9900
C75 C76 1.455(6)
C75 H751 0.9900
C75 H752 0.9900
C76 H761 0.9900
C76 H762 0.9900
C77 C78 1.473(10)
C77 H771 0.9900
C77 H772 0.9900
C78 H781 0.9900
C78 H782 0.9900
P1 F1 1.483(5)
P1 F2 1.504(5)
P1 F4 1.517(4)
P1 F3 1.517(5)
P1 F5 1.613(4)
P1 F6 1.613(3)
P2 F7 1.503(3)
P2 F8 1.507(3)
P2 F12 1.546(3)
P2 F11 1.560(3)
P2 F10 1.597(3)
P2 F9 1.621(3)

loop_
_geom_torsion_atom_site_label_1
_geom_torsion_atom_site_label_2
_geom_torsion_atom_site_label_3
_geom_torsion_atom_site_label_4
_geom_torsion
N6 Ru1 N2 C10 -89.1(2)
N4 Ru1 N2 C10 90.6(2)
N3 Ru1 N2 C10 3.5(2)
N1 Ru1 N2 C10 -177.9(2)
N6 Ru1 N2 C6 89.4(2)
N4 Ru1 N2 C6 -90.9(2)
N3 Ru1 N2 C6 -178.0(2)
N1 Ru1 N2 C6 0.6(2)
N6 Ru1 N5 C41 179.7(2)
N4 Ru1 N5 C41 -0.1(2)
N3 Ru1 N5 C41 87.2(2)
N1 Ru1 N5 C41 -91.7(2)
N6 Ru1 N5 C45 0.7(2)
N4 Ru1 N5 C45 -179.1(2)
N3 Ru1 N5 C45 -91.8(2)
N1 Ru1 N5 C45 89.3(2)
C27 O1 C1 C2 -0.3(4)
C27 O1 C1 C28 -179.5(3)
O1 C1 C2 C3 0.8(4)
C28 C1 C2 C3 179.9(4)
C1 C2 C3 C27 -1.1(4)
C1 C2 C3 C4 179.6(4)
C27 C3 C4 C5 -0.1(5)
C2 C3 C4 C5 179.2(4)
C26 N1 C5 C4 1.1(4)
Ru1 N1 C5 C4 -177.3(2)
C26 N1 C5 C6 -177.9(3)
Ru1 N1 C5 C6 3.7(3)
C3 C4 C5 N1 -1.5(5)
C3 C4 C5 C6 177.3(3)
C10 N2 C6 C7 0.4(5)
Ru1 N2 C6 C7 -178.0(3)
C10 N2 C6 C5 179.6(3)
Ru1 N2 C6 C5 1.2(4)
N1 C5 C6 C7 175.8(3)
C4 C5 C6 C7 -3.1(6)
N1 C5 C6 N2 -3.3(4)
C4 C5 C6 N2 177.8(3)
N2 C6 C7 C8 0.0(6)
C5 C6 C7 C8 -179.1(4)
C6 C7 C8 C9 -0.7(7)
C7 C8 C9 C10 1.1(7)
C8 C9 C10 N2 -0.7(6)
C8 C9 C10 C11 -179.1(4)
C6 N2 C10 C9 0.0(5)
Ru1 N2 C10 C9 178.3(3)
C6 N2 C10 C11 178.5(3)
Ru1 N2 C10 C11 -3.1(4)
C25 N3 C11 C12 1.8(5)
Ru1 N3 C11 C12 -179.0(3)
C25 N3 C11 C10 -176.4(3)
Ru1 N3 C11 C10 2.8(3)
C9 C10 C11 N3 178.4(4)
N2 C10 C11 N3 0.0(4)
C9 C10 C11 C12 0.3(6)
N2 C10 C11 C12 -178.1(3)
N3 C11 C12 C13 -1.6(5)
C10 C11 C12 C13 176.3(3)
C11 C12 C13 C24 -0.4(5)
C11 C12 C13 C14 -179.1(4)
C24 C13 C14 C15 0.1(4)
C12 C13 C14 C15 178.9(5)
C13 C14 C15 O2 -0.5(4)
C13 C14 C15 C16 177.2(4)
C24 O2 C15 C14 0.7(4)
C24 O2 C15 C16 -177.5(3)
C14 C15 C16 C17 126.9(5)
O2 C15 C16 C17 -55.6(4)
C14 C15 C16 C21 -56.7(6)
O2 C15 C16 C21 120.8(3)
C21 C16 C17 C18 -0.9(5)
C15 C16 C17 C18 175.5(3)
C21 C16 C17 C22 178.4(3)
C15 C16 C17 C22 -5.2(5)
C16 C17 C18 C19 0.3(5)
C22 C17 C18 C19 -179.0(3)
C17 C18 C19 C20 1.4(5)
C17 C18 C19 Br2 -179.1(3)
C18 C19 C20 C21 -2.3(5)
Br2 C19 C20 C21 178.1(2)
C17 C16 C21 C20 0.0(5)
C15 C16 C21 C20 -176.4(3)
C17 C16 C21 C23 178.5(3)
C15 C16 C21 C23 2.1(5)
C19 C20 C21 C16 1.6(5)
C19 C20 C21 C23 -176.9(3)
C12 C13 C24 O2 -178.8(3)
C14 C13 C24 O2 0.3(4)
C12 C13 C24 C25 2.1(5)
C14 C13 C24 C25 -178.7(3)
C15 O2 C24 C13 -0.6(4)
C15 O2 C24 C25 178.4(3)
C11 N3 C25 C24 -0.1(5)
Ru1 N3 C25 C24 -179.2(2)
C13 C24 C25 N3 -2.0(5)
O2 C24 C25 N3 179.2(3)
C5 N1 C26 C27 0.8(4)
Ru1 N1 C26 C27 178.9(2)
C4 C3 C27 O1 -179.6(3)
C2 C3 C27 O1 0.9(4)
C4 C3 C27 C26 2.0(5)
C2 C3 C27 C26 -177.6(3)
C1 O1 C27 C3 -0.4(4)
C1 O1 C27 C26 177.9(3)
N1 C26 C27 C3 -2.4(5)
N1 C26 C27 O1 179.4(3)
C2 C1 C28 C33 131.9(5)
O1 C1 C28 C33 -49.1(4)
C2 C1 C28 C29 -50.2(6)
O1 C1 C28 C29 128.8(3)
C33 C28 C29 C30 -0.1(5)
C1 C28 C29 C30 -178.1(3)
C33 C28 C29 C34 179.8(3)
C1 C28 C29 C34 1.8(5)
C28 C29 C30 C31 1.8(5)
C34 C29 C30 C31 -178.1(3)
C29 C30 C31 C32 -2.8(5)
C29 C30 C31 Br1 177.3(3)
C30 C31 C32 C33 2.1(5)
Br1 C31 C32 C33 -178.0(3)
C29 C28 C33 C32 -0.6(5)
C1 C28 C33 C32 177.4(3)
C29 C28 C33 C35 178.3(3)
C1 C28 C33 C35 -3.7(5)
C31 C32 C33 C28 -0.4(5)
C31 C32 C33 C35 -179.3(3)
C62 O3 C36 C37 0.6(4)
C62 O3 C36 C63 -175.2(3)
O3 C36 C37 C38 -0.9(4)
C63 C36 C37 C38 173.5(4)
C36 C37 C38 C62 0.9(4)
C36 C37 C38 C39 -178.7(4)
C62 C38 C39 C40 -1.9(5)
C37 C38 C39 C40 177.6(4)
C61 N4 C40 C39 0.5(4)
Ru1 N4 C40 C39 -179.7(2)
C61 N4 C40 C41 -179.1(3)
Ru1 N4 C40 C41 0.8(3)
C38 C39 C40 N4 1.3(5)
C38 C39 C40 C41 -179.3(3)
C45 N5 C41 C42 0.0(4)
Ru1 N5 C41 C42 -178.9(2)
C45 N5 C41 C40 179.4(3)
Ru1 N5 C41 C40 0.5(3)
N4 C40 C41 C42 178.5(3)
C39 C40 C41 C42 -1.0(5)
N4 C40 C41 N5 -0.9(4)
C39 C40 C41 N5 179.7(3)
N5 C41 C42 C43 0.6(5)
C40 C41 C42 C43 -178.7(3)
C41 C42 C43 C44 -1.7(5)
C42 C43 C44 C45 2.0(6)
C43 C44 C45 N5 -1.2(5)
C43 C44 C45 C46 178.5(3)
C41 N5 C45 C44 0.3(4)
Ru1 N5 C45 C44 179.2(2)
C41 N5 C45 C46 -179.5(3)
Ru1 N5 C45 C46 -0.6(3)
C60 N6 C46 C47 -1.8(4)
Ru1 N6 C46 C47 179.9(2)
C60 N6 C46 C45 178.9(3)
Ru1 N6 C46 C45 0.6(3)
C44 C45 C46 N6 -179.8(3)
N5 C45 C46 N6 -0.1(4)
C44 C45 C46 C47 0.9(5)
N5 C45 C46 C47 -179.3(3)
N6 C46 C47 C48 1.9(5)
C45 C46 C47 C48 -179.0(3)
C46 C47 C48 C59 -1.0(5)
C46 C47 C48 C49 178.7(4)
C59 C48 C49 C50 0.3(4)
C47 C48 C49 C50 -179.4(4)
C48 C49 C50 O4 -0.1(4)
C48 C49 C50 C51 179.7(4)
C59 O4 C50 C49 -0.1(4)
C59 O4 C50 C51 -180.0(3)
C49 C50 C51 C52 -57.2(6)
O4 C50 C51 C52 122.6(3)
C49 C50 C51 C56 122.5(4)
O4 C50 C51 C56 -57.7(4)
C56 C51 C52 C53 -0.2(5)
C50 C51 C52 C53 179.4(3)
C56 C51 C52 C57 177.0(3)
C50 C51 C52 C57 -3.4(5)
C51 C52 C53 C54 1.0(5)
C57 C52 C53 C54 -176.3(3)
C71 O8 C54 C55 -0.7(4)
C71 O8 C54 C53 178.8(3)
C52 C53 C54 O8 -179.5(3)
C52 C53 C54 C55 -0.1(5)
O8 C54 C55 C56 177.7(3)
C53 C54 C55 C56 -1.7(5)
C54 C55 C56 C51 2.5(5)
C54 C55 C56 C58 -176.5(3)
C52 C51 C56 C55 -1.5(5)
C50 C51 C56 C55 178.8(3)
C52 C51 C56 C58 177.4(3)
C50 C51 C56 C58 -2.3(5)
C50 O4 C59 C48 0.3(4)
C50 O4 C59 C60 179.5(3)
C47 C48 C59 O4 179.4(3)
C49 C48 C59 O4 -0.4(4)
C47 C48 C59 C60 0.2(5)
C49 C48 C59 C60 -179.6(3)
C46 N6 C60 C59 1.0(5)
Ru1 N6 C60 C59 179.0(2)
O4 C59 C60 N6 -179.3(3)
C48 C59 C60 N6 -0.2(5)
C40 N4 C61 C62 -1.4(4)
Ru1 N4 C61 C62 178.8(2)
C36 O3 C62 C38 0.0(4)
C36 O3 C62 C61 178.0(3)
C39 C38 C62 O3 179.2(3)
C37 C38 C62 O3 -0.5(4)
C39 C38 C62 C61 1.1(5)
C37 C38 C62 C61 -178.6(3)
N4 C61 C62 O3 -177.2(3)
N4 C61 C62 C38 0.6(5)
C37 C36 C63 C64 -59.5(6)
O3 C36 C63 C64 114.6(3)
C37 C36 C63 C68 124.9(5)
O3 C36 C63 C68 -61.0(4)
C68 C63 C64 C65 1.0(5)
C36 C63 C64 C65 -174.5(3)
C68 C63 C64 C69 178.8(3)
C36 C63 C64 C69 3.3(5)
C63 C64 C65 C66 -0.1(5)
C69 C64 C65 C66 -178.0(3)
C75 O5 C66 C65 0.2(5)
C75 O5 C66 C67 179.8(4)
C64 C65 C66 O5 179.2(3)
C64 C65 C66 C67 -0.4(5)
O5 C66 C67 C68 -179.6(3)
C65 C66 C67 C68 0.0(6)
C66 C67 C68 C63 0.9(5)
C66 C67 C68 C70 179.9(3)
C64 C63 C68 C67 -1.4(5)
C36 C63 C68 C67 174.1(3)
C64 C63 C68 C70 179.6(3)
C36 C63 C68 C70 -4.9(5)
C54 O8 C71 C72 -171.1(3)
C73 O9 C72 C71 76.1(5)
O8 C71 C72 O9 74.2(5)
C72 O9 C73 C74 178.7(5)
O9 C73 C74 O10 -67.1(9)
C66 O5 C75 C76 179.8(4)
C77 O6 C76 C75 156.0(6)
O5 C75 C76 O6 69.0(6)
C76 O6 C77 C78 65.6(7)
O6 C77 C78 O7 62.0(8)

loop_
_platon_squeeze_void_nr
_platon_squeeze_void_average_x
_platon_squeeze_void_average_y
_platon_squeeze_void_average_z
_platon_squeeze_void_volume
_platon_squeeze_void_count_electrons
_platon_squeeze_void_content
1 -0.054 0.552 0.070 3319 924 ' '
